data_9013489
loop_
_publ_author_name
'Higgins, J. B.'
'Ribbe, P. H.'

_publ_section_title
;A neutron and x-ray diffraction study of (Mg-Al)VI and (Si-Al)IV ordering
 monoclinic sapphirine Locality: Bekily, Madagasgar Note: Data from neutron,
 known as sapphirine II
;
_journal_name_full 'Contributions to Mineralogy and Petrology'
_journal_page_first 357
_journal_page_last 368
_journal_paper_doi 10.1007/BF01164520
_journal_volume 68
_journal_year 1979
_chemical_compound_source 'Bekily, Madagasgar'
_chemical_formula_sum 'Al5.655 Mg2.39 O10 Si1.455'
_chemical_name_mineral Sapphirine
_space_group_IT_number 14
_symmetry_space_group_name_Hall '-P 2yab'
_symmetry_space_group_name_H-M 'P 1 21/a 1'
_cell_angle_alpha 90
_cell_angle_beta 125.4
_cell_angle_gamma 90
_cell_formula_units_Z 8
_cell_length_a 11.286
_cell_length_b 14.438
_cell_length_c 9.957
_cell_volume 1322.517
_database_code_amcsd 0012321
_exptl_crystal_density_diffrn 4.134
_cod_original_formula_sum 'Mg2.39 Al5.655 Si1.455 O10'
_cod_database_code 9013489

loop_
_space_group_symop_operation_xyz
x,y,z
1/2+x,1/2-y,z
1/2-x,1/2+y,-z
-x,-y,-z

loop_
_atom_site_label
_atom_site_fract_x
_atom_site_fract_y
_atom_site_fract_z
_atom_site_occupancy
_atom_site_U_iso_or_equiv
Mg1 0.00870 0.15830 0.13740 0.04000 0.00570
Mg2 -0.00800 0.15610 0.61400 0.06000 0.00583
Mg3 -0.00270 0.05630 0.37080 0.56000 0.00659
Mg4 0.00100 0.05720 0.87190 1.00000 0.00507
Mg5 0.00840 0.36640 0.14300 1.00000 0.00595
Mg6 -0.00750 0.36490 0.60960 1.00000 0.00798
Mg7 -0.00020 0.25710 0.87520 1.00000 0.00861
Mg8 0.25010 0.24970 0.87440 0.12000 0.00760
Al1_1 0.00870 0.15830 0.13740 0.96000 0.00570
Al2_1 -0.00800 0.15610 0.61400 0.94000 0.00583
Al3_1 -0.00270 0.05630 0.37080 0.44000 0.00659
Al4_1 0.00100 0.05720 0.87190 1.00000 0.00608
Al5_1 0.00840 0.36640 0.14300 1.00000 0.00595
Al6_1 -0.00750 0.36490 0.60960 1.00000 0.00798
Al7 -0.00020 0.25710 0.87520 1.00000 0.00861
Al8 0.25010 0.24970 0.87440 0.88000 0.00760
Al1_2 0.19900 0.55510 0.24570 0.92000 0.00747
Al2_2 0.20300 0.55300 0.75560 0.01000 0.01089
Al3_2 0.20120 0.44940 0.50700 0.51000 0.00798
Al4_2 0.19770 0.44100 0.00440 0.92000 0.00507
Al5_2 0.18720 0.75510 0.75480 1.00000 0.00583
Al6_2 0.18730 0.24600 0.50490 0.73000 0.00798
Si1 0.19900 0.55510 0.24570 0.08000 0.00747
Si2 0.20300 0.55300 0.75560 0.99000 0.01089
Si3 0.20120 0.44940 0.50700 0.49000 0.00798
Si4 0.19770 0.44100 0.00440 0.08000 0.00507
Si5 0.18720 0.75510 0.75480 1.00000 0.00583
Si6 0.18730 0.24600 0.50490 0.27000 0.00798
O1 0.12150 0.25480 0.11990 1.00000 0.00355
O2 0.12870 0.25140 0.63300 1.00000 0.00443
O3 0.11960 0.05800 0.12670 1.00000 0.00456
O4 0.11240 0.05680 0.61910 1.00000 0.00811
O5 0.11380 0.15700 0.36510 1.00000 0.01127
O6 0.10520 0.16750 0.84680 1.00000 0.00861
O7 0.11070 -0.05140 0.37380 1.00000 0.01064
O8 0.10900 -0.05760 0.86820 1.00000 0.01051
O9 0.37290 0.24900 0.11420 1.00000 0.01089
O10 0.37770 0.24550 0.62880 1.00000 0.01216
O11 0.35860 0.04020 0.12540 1.00000 0.00887
O12 0.36610 0.04190 0.62690 1.00000 0.00836
O13 0.38700 0.34390 0.38640 1.00000 0.00823
O14 0.39320 0.33330 0.89990 1.00000 0.00747
O15 0.36470 0.14860 0.35250 1.00000 0.00735
O16 0.37400 0.15500 0.87620 1.00000 0.00570
O17 0.13900 0.45640 0.12400 1.00000 0.00912
O18 0.14440 0.46260 0.63040 1.00000 0.01051
O19 0.13390 0.34950 0.39750 1.00000 0.01039
O20 0.12470 0.34460 0.87110 1.00000 0.00823

loop_
_cod_changelog_entry_id
_cod_changelog_entry_author
_cod_changelog_entry_date
_cod_changelog_entry_text
1
;cod-tools version 3.10.1
Id: cif_fix_AMCSD_atom_labels 10224 2024-08-07 11:09:31Z saulius
;
2024-08-07T19:40:10+03:00
;Changed the following '_atom_site_label' values:
the first duplicated label 'Al1'  converted to 'Al1_1'
duplicated label 'Al1' at index 16 converted to 'Al1_2'
the first duplicated label 'Al2'  converted to 'Al2_1'
duplicated label 'Al2' at index 17 converted to 'Al2_2'
the first duplicated label 'Al3'  converted to 'Al3_1'
duplicated label 'Al3' at index 18 converted to 'Al3_2'
the first duplicated label 'Al4'  converted to 'Al4_1'
duplicated label 'Al4' at index 19 converted to 'Al4_2'
the first duplicated label 'Al5'  converted to 'Al5_1'
duplicated label 'Al5' at index 20 converted to 'Al5_2'
the first duplicated label 'Al6'  converted to 'Al6_1'
duplicated label 'Al6' at index 21 converted to 'Al6_2'
;

loop_
_cod_related_entry_id
_cod_related_entry_database
_cod_related_entry_code
1 AMCSD 0012321
